data_7036539
loop_
_publ_author_name
'Allan, D.R.'
'Dawson, A.'
'Clark, S.J.'
'Parsons, S.'
'McGregor, P.'

_publ_section_title
;
 Comparison of the high-pressure and low-temperature structures of
 sulfuric acid
;
_journal_name_full 'Journal of the Chemical Society. Dalton Transactions'
_journal_page_first 1867
_journal_page_last 1871
_journal_volume 2002
_journal_year 2002
_chemical_formula_sum 'H2 O4 S'
_chemical_name_systematic 'H2 (S O4)'
_space_group_IT_number 15
_symmetry_space_group_name_Hall '-C 2yc'
_symmetry_space_group_name_H-M 'C 1 2/c 1'
_cell_angle_alpha 90
_cell_angle_beta 110.47
_cell_angle_gamma 90
_cell_formula_units_Z 4
_cell_length_a 8.087
_cell_length_b 5.007
_cell_length_c 8.899
_cell_volume 337.582
_citation_journal_id_ASTM JCSDAA
_cod_data_source_file Allan_JCSDAA_2002_698.cif
_cod_data_source_block H2O4S1
_cod_original_cell_volume 337.5816
_cod_original_formula_sum 'H2 O4 S1'
_cod_database_code 7036539

loop_
_symmetry_equiv_pos_as_xyz
x,y,z
-x,y,-z+1/2
-x,-y,-z
x,-y,z-1/2
x+1/2,y+1/2,z
-x+1/2,y+1/2,-z+1/2
-x+1/2,-y+1/2,-z
x+1/2,-y+1/2,z-1/2

loop_
_atom_site_label
_atom_site_type_symbol
_atom_site_fract_x
_atom_site_fract_y
_atom_site_fract_z
_atom_site_occupancy
_atom_site_U_iso_or_equiv
H1 H+1 0.1444 0.3411 0.1461 1 0.0
O1 O-2 0.8416 -0.0664 0.1744 1 0.0
S1 S+6 0 0.0761 0.25 1 0.0
O2 O-2 0.0212 0.2661 0.1203 1 0.0
